data_7160044
loop_
_publ_author_name
'Deshwal, Shalu'
'Gopalakrishnan, Dinesh Kumar'
'Purohit, Alok'
'Karmakar, Tarak'
'Vaitla, Janakiram'

_publ_section_title
;
 Diastereoselective cyclopropanation of &#x3b1;,&#x3b2;-unsaturated
 carbonyl compounds with vinyl sulfoxonium ylides.
;
_journal_issue 31
_journal_name_full 'Organic &amp; biomolecular chemistry'
_journal_page_first 6294
_journal_page_last 6307
_journal_paper_doi 10.1039/d4ob00677a
_journal_volume 22
_journal_year 2024
_chemical_formula_moiety 'C30 H26 O6'
_chemical_formula_sum 'C30 H26 O6'
_chemical_formula_weight 482.51
_chemical_name_systematic trans-cyclopropane
_space_group_crystal_system triclinic
_space_group_IT_number 2
_space_group_name_Hall '-P 1'
_space_group_name_H-M_alt 'P -1'
_atom_sites_solution_hydrogens geom
_audit_block_doi 10.5517/ccdc.csd.cc2jvgb6
_audit_creation_date 2024-04-17
_audit_creation_method
;
Olex2 1.5
(compiled 2024.02.16 svn.r378c4104 for OlexSys, GUI svn.r6928)
;
_audit_update_record
;
2024-04-17 deposited with the CCDC.	2024-07-11 downloaded from the CCDC.
;
_cell_angle_alpha 71.649(2)
_cell_angle_beta 79.384(3)
_cell_angle_gamma 83.229(2)
_cell_formula_units_Z 2
_cell_length_a 8.6562(6)
_cell_length_b 11.0892(6)
_cell_length_c 13.6698(9)
_cell_measurement_reflns_used 7936
_cell_measurement_temperature 299(2)
_cell_measurement_theta_max 25.29
_cell_measurement_theta_min 2.40
_cell_volume 1221.60(14)
_computing_cell_refinement 'SAINT V8.40B (?, 2016)'
_computing_data_reduction 'SAINT V8.40B (?, 2016)'
_computing_molecular_graphics 'Olex2 1.5 (Dolomanov et al., 2009)'
_computing_publication_material 'Olex2 1.5 (Dolomanov et al., 2009)'
_computing_structure_refinement 'XL  (Sheldrick, 2008)'
_diffrn_ambient_temperature 299.00
_diffrn_measured_fraction_theta_full 1.000
_diffrn_measured_fraction_theta_max 0.997
_diffrn_measurement_device_type 'Bruker APEX-II CCD'
_diffrn_measurement_method '\f and \w scans'
_diffrn_radiation_type MoK\a
_diffrn_radiation_wavelength 0.71073
_diffrn_reflns_av_R_equivalents 0.0931
_diffrn_reflns_av_unetI/netI 0.0585
_diffrn_reflns_Laue_measured_fraction_full 1.000
_diffrn_reflns_Laue_measured_fraction_max 0.997
_diffrn_reflns_limit_h_max 10
_diffrn_reflns_limit_h_min -10
_diffrn_reflns_limit_k_max 13
_diffrn_reflns_limit_k_min -13
_diffrn_reflns_limit_l_max 17
_diffrn_reflns_limit_l_min -17
_diffrn_reflns_number 54112
_diffrn_reflns_point_group_measured_fraction_full 1.000
_diffrn_reflns_point_group_measured_fraction_max 0.997
_diffrn_reflns_theta_full 25.242
_diffrn_reflns_theta_max 26.444
_diffrn_reflns_theta_min 1.939
_diffrn_source_current 1.41
_diffrn_source_power 0.0705
_diffrn_source_voltage 50.0
_diffrn_standards_number 0
_exptl_absorpt_coefficient_mu 0.091
_exptl_absorpt_correction_T_max 0.7216
_exptl_absorpt_correction_T_min 0.6780
_exptl_absorpt_correction_type none
_exptl_absorpt_process_details
;
SADABS-2016/2 (Bruker,2016/2) was used for absorption correction.
wR2(int) was 0.1160 before and 0.0935 after correction.
The Ratio of minimum to maximum transmission is 0.9396.
The \l/2 correction factor is Not present.
;
_exptl_crystal_colour 'clear light white'
_exptl_crystal_colour_lustre clear
_exptl_crystal_colour_modifier light
_exptl_crystal_colour_primary white
_exptl_crystal_density_diffrn 1.312
_exptl_crystal_description block
_exptl_crystal_F_000 508
_exptl_crystal_preparation 'Crystallised in methanol'
_exptl_crystal_recrystallization_method 'Re-crystallisation from solvent: Methanol'
_exptl_crystal_size_max 0.23
_exptl_crystal_size_mid 0.19
_exptl_crystal_size_min 0.16
_refine_diff_density_max 0.183
_refine_diff_density_min -0.192
_refine_diff_density_rms 0.041
_refine_ls_extinction_coef 0.020(4)
_refine_ls_extinction_expression Fc^*^=kFc[1+0.001xFc^2^\l^3^/sin(2\q)]^-1/4^
_refine_ls_extinction_method 'SHELXL-2019/1 (Sheldrick 2019)'
_refine_ls_goodness_of_fit_ref 0.866
_refine_ls_hydrogen_treatment constr
_refine_ls_matrix_type full
_refine_ls_number_parameters 349
_refine_ls_number_reflns 5015
_refine_ls_number_restraints 18
_refine_ls_restrained_S_all 0.865
_refine_ls_R_factor_all 0.0703
_refine_ls_R_factor_gt 0.0482
_refine_ls_shift/su_max 0.000
_refine_ls_shift/su_mean 0.000
_refine_ls_structure_factor_coef Fsqd
_refine_ls_weighting_details 'w=1/[\s^2^(Fo^2^)+(0.0800P)^2^+0.5825P] where P=(Fo^2^+2Fc^2^)/3'
_refine_ls_weighting_scheme calc
_refine_ls_wR_factor_gt 0.1281
_refine_ls_wR_factor_ref 0.1551
_reflns_Friedel_coverage 0.000
_reflns_number_gt 3573
_reflns_number_total 5015
_reflns_threshold_expression 'I > 2\s(I)'
_cod_data_source_file d4ob00677a2.cif
_cod_data_source_block cp_ome_0m_a
_cod_depositor_comments 'Adding full bibliography for 7160044--7160045.cif.'
_cod_database_code 7160044
_shelx_shelxl_version_number 2019/1
_shelx_space_group_comment
;
The symmetry employed for this shelxl refinement is uniquely defined
by the following loop, which should always be used as a source of
symmetry information in preference to the above space-group names.
They are only intended as comments.
;
_shelx_estimated_absorpt_t_max 0.986
_shelx_estimated_absorpt_t_min 0.979
_olex2_refinement_description
;
1. Fixed Uiso
 At 1.2 times of:
  All C(H) groups, All C(H,H) groups
 At 1.5 times of:
  All C(H,H,H) groups
2. Rigid body (RIGU) restrains
 O01, C22, C12, C21, C11
 with sigma for 1-2 distances of 0.004 and sigma for 1-3 distances of 0.004
3. Others
 Sof(C21)=Sof(H21A)=Sof(H21B)=Sof(H21C)=Sof(C22)=Sof(H22A)=Sof(H22B)=1-FVAR(1)
 Sof(C11)=Sof(H11A)=Sof(H11B)=Sof(C12)=Sof(H12A)=Sof(H12B)=Sof(H12C)=FVAR(1)
4.a Ternary CH refined with riding coordinates:
 C007(H007), C00E(H00E)
4.b Secondary CH2 refined with riding coordinates:
 C11(H11A,H11B), C22(H22A,H22B)
4.c Aromatic/amide H refined with riding coordinates:
 C00H(H00H), C00K(H00K), C00L(H00L), C00N(H00N), C00O(H00O), C00P(H00P),
 C00Q(H00Q), C00R(H00R), C00S(H00S), C00V(H00V), C00W(H00W), C00X(H00X),
 C00Y(H00Y)
4.d Idealised Me refined as rotating group:
 C00T(H00A,H00B,H00C), C00U(H00D,H00F,H00G), C12(H12A,H12B,H12C), C21(H21A,
 H21B,H21C)
;
_olex2_submission_original_sample_id trans_cyclopropane
_olex2_submission_special_instructions 'No special instructions were received'

loop_
_space_group_symop_operation_xyz
'x, y, z'
'-x, -y, -z'

loop_
_atom_site_label
_atom_site_type_symbol
_atom_site_fract_x
_atom_site_fract_y
_atom_site_fract_z
_atom_site_U_iso_or_equiv
_atom_site_adp_type
_atom_site_occupancy
_atom_site_site_symmetry_order
_atom_site_calc_flag
_atom_site_refinement_flags_posn
_atom_site_refinement_flags_adp
_atom_site_refinement_flags_occupancy
_atom_site_disorder_assembly
_atom_site_disorder_group
O001 O -0.12177(16) 0.59801(13) 0.90072(12) 0.0578(4) Uani 1 1 d . . . . .
O01 O 0.9044(2) 0.12049(17) 0.57936(16) 0.0829(5) Uani 1 1 d . . . . .
O002 O 0.55142(17) 0.33856(14) 0.86610(12) 0.0616(4) Uani 1 1 d . . . . .
O003 O 0.16627(17) 0.66512(13) 0.84198(13) 0.0638(4) Uani 1 1 d . . . . .
O004 O 0.46633(19) 0.01933(13) 0.72450(13) 0.0647(4) Uani 1 1 d . . . . .
O006 O 0.81407(19) 0.26789(19) 0.65787(15) 0.0827(5) Uani 1 1 d . . . . .
C007 C 0.3265(2) 0.28101(17) 0.72434(14) 0.0452(4) Uani 1 1 d . . . . .
H007 H 0.273464 0.225323 0.699690 0.054 Uiso 1 1 calc R U . . .
C008 C 0.2113(2) 0.36581(17) 0.77138(14) 0.0450(4) Uani 1 1 d . . . . .
C009 C -0.0183(2) 0.51789(17) 0.85908(14) 0.0462(4) Uani 1 1 d . . . . .
C00A C 0.4792(2) 0.21464(16) 0.76506(14) 0.0442(4) Uani 1 1 d . . . . .
C00B C 0.5301(2) 0.27850(18) 0.56012(15) 0.0494(4) Uani 1 1 d . . . . .
C00C C 0.6380(2) 0.11709(18) 0.89816(15) 0.0491(4) Uani 1 1 d . . . . .
C00D C 0.5541(2) 0.23913(18) 0.84650(15) 0.0470(4) Uani 1 1 d . . . . .
C00E C 0.4796(2) 0.31551(17) 0.65856(14) 0.0464(4) Uani 1 1 d . . . . .
H00E H 0.512247 0.398647 0.654992 0.056 Uiso 1 1 calc R U . . .
C00F C 0.5143(2) 0.07681(17) 0.77386(15) 0.0479(4) Uani 1 1 d . . . . .
C00G C 0.1375(2) 0.55399(17) 0.82653(15) 0.0484(4) Uani 1 1 d . . . . .
C00H C 0.2499(2) 0.47837(17) 0.78330(15) 0.0495(4) Uani 1 1 d . . . . .
H00H H 0.352836 0.502925 0.761818 0.059 Uiso 1 1 calc R U . . .
C00I C 0.6181(2) 0.02404(18) 0.85449(16) 0.0509(4) Uani 1 1 d . . . . .
C00J C 0.4086(2) 0.28935(18) 0.49383(15) 0.0516(5) Uani 1 1 d . . . . .
C00K C 0.0568(2) 0.33309(18) 0.80166(15) 0.0489(4) Uani 1 1 d . . . . .
H00K H 0.028696 0.259097 0.793041 0.059 Uiso 1 1 calc R U . . .
C00L C -0.0569(2) 0.40855(18) 0.84460(15) 0.0505(4) Uani 1 1 d . . . . .
H00L H -0.160381 0.385094 0.863860 0.061 Uiso 1 1 calc R U . . .
C00M C 0.8032(2) 0.2134(2) 0.59676(18) 0.0607(5) Uani 1 1 d . . . . .
C00N C 0.7303(3) 0.0907(2) 0.97591(17) 0.0622(5) Uani 1 1 d . . . . .
H00N H 0.744690 0.152627 1.005580 0.075 Uiso 1 1 calc R U . . .
C00O C 0.6769(2) 0.2357(2) 0.53274(17) 0.0590(5) Uani 1 1 d . . . . .
H00O H 0.701409 0.218761 0.469010 0.071 Uiso 1 1 calc R U . . .
C00P C 0.2952(3) 0.3900(2) 0.47971(18) 0.0637(6) Uani 1 1 d . . . . .
H00P H 0.293565 0.451133 0.513507 0.076 Uiso 1 1 calc R U . . .
C00Q C 0.4054(3) 0.1984(2) 0.44339(17) 0.0642(6) Uani 1 1 d . . . . .
H00Q H 0.480240 0.129936 0.451882 0.077 Uiso 1 1 calc R U . . .
C00R C 0.6900(3) -0.0970(2) 0.8860(2) 0.0664(6) Uani 1 1 d . . . . .
H00R H 0.676310 -0.158823 0.856095 0.080 Uiso 1 1 calc R U . . .
C00S C 0.8006(3) -0.0313(2) 1.00798(19) 0.0721(6) Uani 1 1 d . . . . .
H00S H 0.861566 -0.051657 1.061032 0.087 Uiso 1 1 calc R U . . .
C00T C -0.2799(2) 0.5606(2) 0.9338(2) 0.0668(6) Uani 1 1 d . . . . .
H00A H -0.325415 0.562992 0.874245 0.100 Uiso 1 1 calc R U . . .
H00B H -0.340497 0.617918 0.968401 0.100 Uiso 1 1 calc R U . . .
H00C H -0.280181 0.475662 0.981166 0.100 Uiso 1 1 calc R U . . .
C00U C 0.3208(3) 0.7073(2) 0.8048(2) 0.0725(6) Uani 1 1 d . . . . .
H00D H 0.347560 0.714965 0.731883 0.109 Uiso 1 1 calc R U . . .
H00F H 0.394174 0.646794 0.842601 0.109 Uiso 1 1 calc R U . . .
H00G H 0.325306 0.788562 0.814927 0.109 Uiso 1 1 calc R U . . .
C00V C 0.1841(3) 0.4004(3) 0.4156(2) 0.0804(7) Uani 1 1 d . . . . .
H00V H 0.110011 0.469333 0.405159 0.097 Uiso 1 1 calc R U . . .
C00W C 0.7825(3) -0.1234(2) 0.9632(2) 0.0753(7) Uani 1 1 d . . . . .
H00W H 0.833130 -0.203831 0.985261 0.090 Uiso 1 1 calc R U . . .
C00X C 0.2934(3) 0.2083(3) 0.3812(2) 0.0809(7) Uani 1 1 d . . . . .
H00X H 0.292389 0.146433 0.348607 0.097 Uiso 1 1 calc R U . . .
C00Y C 0.1839(4) 0.3087(3) 0.3674(2) 0.0866(8) Uani 1 1 d . . . . .
H00Y H 0.108557 0.315125 0.325232 0.104 Uiso 1 1 calc R U . . .
C11 C 1.0285(9) 0.0899(9) 0.6466(6) 0.0706(18) Uani 0.648(12) 1 d . . P A 1
H11A H 1.104607 0.154715 0.621554 0.085 Uiso 0.648(12) 1 calc R U P A 1
H11B H 0.982558 0.085357 0.717899 0.085 Uiso 0.648(12) 1 calc R U P A 1
C12 C 1.1040(8) -0.0330(5) 0.6415(7) 0.106(3) Uani 0.648(12) 1 d . . P A 1
H12A H 1.127198 -0.032916 0.570029 0.158 Uiso 0.648(12) 1 calc R U P A 1
H12B H 1.034487 -0.098939 0.680539 0.158 Uiso 0.648(12) 1 calc R U P A 1
H12C H 1.199909 -0.047989 0.670451 0.158 Uiso 0.648(12) 1 calc R U P A 1
C21 C 1.0346(12) -0.0077(11) 0.7120(10) 0.097(4) Uani 0.352(12) 1 d . . P A 2
H21A H 1.004408 -0.084990 0.705351 0.145 Uiso 0.352(12) 1 calc R U P A 2
H21B H 0.952767 0.024259 0.756890 0.145 Uiso 0.352(12) 1 calc R U P A 2
H21C H 1.130356 -0.024619 0.741407 0.145 Uiso 0.352(12) 1 calc R U P A 2
C22 C 1.0600(17) 0.0887(19) 0.6072(12) 0.079(4) Uani 0.352(12) 1 d . . P A 2
H22A H 1.105195 0.163137 0.610387 0.094 Uiso 0.352(12) 1 calc R U P A 2
H22B H 1.129240 0.053384 0.557245 0.094 Uiso 0.352(12) 1 calc R U P A 2

loop_
_atom_site_aniso_label
_atom_site_aniso_U_11
_atom_site_aniso_U_22
_atom_site_aniso_U_33
_atom_site_aniso_U_23
_atom_site_aniso_U_13
_atom_site_aniso_U_12
O001 0.0486(8) 0.0565(8) 0.0718(9) -0.0291(7) -0.0066(7) 0.0057(6)
O01 0.0605(10) 0.0872(12) 0.1174(15) -0.0469(11) -0.0389(10) 0.0149(8)
O002 0.0583(9) 0.0603(8) 0.0803(10) -0.0373(8) -0.0217(7) 0.0031(7)
O003 0.0568(8) 0.0508(8) 0.0913(11) -0.0325(8) -0.0104(8) -0.0034(6)
O004 0.0758(10) 0.0510(8) 0.0781(10) -0.0285(7) -0.0246(8) -0.0013(7)
O006 0.0576(10) 0.1167(15) 0.0942(13) -0.0574(12) -0.0192(9) -0.0015(9)
C007 0.0402(9) 0.0464(9) 0.0527(10) -0.0182(8) -0.0122(8) -0.0010(7)
C008 0.0419(9) 0.0464(9) 0.0497(10) -0.0165(8) -0.0142(8) 0.0025(7)
C009 0.0427(9) 0.0489(10) 0.0486(10) -0.0166(8) -0.0138(8) 0.0074(7)
C00A 0.0408(9) 0.0435(9) 0.0505(10) -0.0166(8) -0.0093(7) -0.0014(7)
C00B 0.0480(10) 0.0487(10) 0.0498(10) -0.0132(8) -0.0073(8) -0.0017(8)
C00C 0.0414(9) 0.0554(10) 0.0491(10) -0.0145(8) -0.0065(8) -0.0013(8)
C00D 0.0399(9) 0.0520(10) 0.0525(10) -0.0212(8) -0.0065(8) -0.0027(7)
C00E 0.0453(10) 0.0433(9) 0.0514(10) -0.0153(8) -0.0085(8) -0.0016(7)
C00F 0.0440(10) 0.0466(10) 0.0544(11) -0.0182(8) -0.0064(8) -0.0013(8)
C00G 0.0473(10) 0.0430(9) 0.0581(11) -0.0173(8) -0.0152(8) 0.0010(8)
C00H 0.0403(9) 0.0482(10) 0.0620(12) -0.0179(9) -0.0108(8) -0.0021(8)
C00I 0.0436(10) 0.0505(10) 0.0563(11) -0.0147(9) -0.0073(8) 0.0009(8)
C00J 0.0532(11) 0.0538(10) 0.0443(10) -0.0093(8) -0.0097(8) -0.0013(8)
C00K 0.0433(10) 0.0487(10) 0.0596(11) -0.0206(9) -0.0133(8) -0.0022(8)
C00L 0.0402(9) 0.0539(10) 0.0597(11) -0.0195(9) -0.0106(8) -0.0011(8)
C00M 0.0448(11) 0.0709(13) 0.0672(13) -0.0240(11) -0.0064(9) -0.0013(9)
C00N 0.0543(12) 0.0744(14) 0.0590(12) -0.0185(11) -0.0142(10) -0.0046(10)
C00O 0.0532(11) 0.0732(13) 0.0523(11) -0.0237(10) -0.0082(9) 0.0029(10)
C00P 0.0680(14) 0.0549(12) 0.0643(13) -0.0109(10) -0.0176(11) 0.0029(10)
C00Q 0.0678(14) 0.0691(13) 0.0587(12) -0.0226(10) -0.0170(10) 0.0041(11)
C00R 0.0656(13) 0.0529(11) 0.0781(15) -0.0161(10) -0.0181(11) 0.0074(10)
C00S 0.0567(13) 0.0818(16) 0.0681(14) -0.0035(12) -0.0233(11) 0.0017(11)
C00T 0.0505(12) 0.0683(13) 0.0793(15) -0.0270(12) -0.0007(10) 0.0045(10)
C00U 0.0672(14) 0.0589(13) 0.0960(18) -0.0272(12) -0.0101(13) -0.0158(11)
C00V 0.0783(17) 0.0738(15) 0.0788(16) -0.0022(13) -0.0343(14) 0.0133(13)
C00W 0.0675(15) 0.0632(13) 0.0882(17) -0.0107(12) -0.0252(13) 0.0102(11)
C00X 0.0903(18) 0.0944(19) 0.0710(15) -0.0343(14) -0.0312(14) -0.0011(15)
C00Y 0.094(2) 0.097(2) 0.0725(16) -0.0150(14) -0.0430(15) -0.0031(16)
C11 0.053(4) 0.080(3) 0.091(5) -0.036(4) -0.029(3) 0.008(3)
C12 0.107(4) 0.096(3) 0.141(6) -0.062(3) -0.069(5) 0.039(3)
C21 0.075(5) 0.101(7) 0.100(7) -0.009(6) -0.022(5) 0.002(5)
C22 0.045(5) 0.106(8) 0.083(8) -0.027(7) -0.011(5) 0.005(4)

loop_
_atom_type_symbol
_atom_type_description
_atom_type_scat_dispersion_real
_atom_type_scat_dispersion_imag
_atom_type_scat_source
C C 0.0033 0.0016 'International Tables Vol C Tables 4.2.6.8 and 6.1.1.4'
H H 0.0000 0.0000 'International Tables Vol C Tables 4.2.6.8 and 6.1.1.4'
O O 0.0106 0.0060 'International Tables Vol C Tables 4.2.6.8 and 6.1.1.4'

loop_
_geom_angle_atom_site_label_1
_geom_angle_atom_site_label_2
_geom_angle_atom_site_label_3
_geom_angle
_geom_angle_site_symmetry_1
_geom_angle_site_symmetry_3
_geom_angle_publ_flag
C009 O001 C00T 115.89(15) . . ?
C00M O01 C11 112.0(4) . . ?
C00M O01 C22 127.4(7) . . ?
C00G O003 C00U 116.66(16) . . ?
C008 C007 H007 111.5 . . ?
C008 C007 C00A 125.95(15) . . ?
C00A C007 H007 111.5 . . ?
C00E C007 H007 111.5 . . ?
C00E C007 C008 126.45(16) . . ?
C00E C007 C00A 60.92(12) . . ?
C00H C008 C007 123.57(16) . . ?
C00K C008 C007 118.07(16) . . ?
C00K C008 C00H 118.33(16) . . ?
O001 C009 C00G 116.18(16) . . ?
O001 C009 C00L 124.88(17) . . ?
C00L C009 C00G 118.91(16) . . ?
C00D C00A C007 127.08(15) . . ?
C00D C00A C00E 119.74(15) . . ?
C00E C00A C007 57.33(11) . . ?
C00F C00A C007 118.35(15) . . ?
C00F C00A C00D 106.65(15) . . ?
C00F C00A C00E 121.14(15) . . ?
C00J C00B C00E 117.31(16) . . ?
C00O C00B C00E 122.36(18) . . ?
C00O C00B C00J 120.33(18) . . ?
C00I C00C C00D 110.21(16) . . ?
C00N C00C C00D 129.22(19) . . ?
C00N C00C C00I 120.52(19) . . ?
O002 C00D C00A 127.58(18) . . ?
O002 C00D C00C 125.96(17) . . ?
C00C C00D C00A 106.43(15) . . ?
C007 C00E C00A 61.75(12) . . ?
C007 C00E C00B 120.98(16) . . ?
C007 C00E H00E 114.6 . . ?
C00A C00E H00E 114.6 . . ?
C00B C00E C00A 120.13(15) . . ?
C00B C00E H00E 114.6 . . ?
O004 C00F C00A 126.28(18) . . ?
O004 C00F C00I 126.74(17) . . ?
C00I C00F C00A 106.98(15) . . ?
O003 C00G C009 115.51(16) . . ?
O003 C00G C00H 124.52(17) . . ?
C00H C00G C009 119.97(16) . . ?
C008 C00H H00H 119.5 . . ?
C00G C00H C008 120.97(17) . . ?
C00G C00H H00H 119.5 . . ?
C00C C00I C00F 109.56(16) . . ?
C00R C00I C00C 121.57(19) . . ?
C00R C00I C00F 128.87(19) . . ?
C00P C00J C00B 121.21(19) . . ?
C00P C00J C00Q 118.03(19) . . ?
C00Q C00J C00B 120.75(18) . . ?
C008 C00K H00K 119.4 . . ?
C008 C00K C00L 121.12(17) . . ?
C00L C00K H00K 119.4 . . ?
C009 C00L C00K 120.66(17) . . ?
C009 C00L H00L 119.7 . . ?
C00K C00L H00L 119.7 . . ?
O01 C00M C00O 110.20(19) . . ?
O006 C00M O01 123.5(2) . . ?
O006 C00M C00O 126.3(2) . . ?
C00C C00N H00N 121.2 . . ?
C00C C00N C00S 117.6(2) . . ?
C00S C00N H00N 121.2 . . ?
C00B C00O C00M 124.36(19) . . ?
C00B C00O H00O 117.8 . . ?
C00M C00O H00O 117.8 . . ?
C00J C00P H00P 119.7 . . ?
C00J C00P C00V 120.6(2) . . ?
C00V C00P H00P 119.7 . . ?
C00J C00Q H00Q 119.5 . . ?
C00X C00Q C00J 121.0(2) . . ?
C00X C00Q H00Q 119.5 . . ?
C00I C00R H00R 121.0 . . ?
C00W C00R C00I 118.1(2) . . ?
C00W C00R H00R 121.0 . . ?
C00N C00S H00S 119.1 . . ?
C00W C00S C00N 121.8(2) . . ?
C00W C00S H00S 119.1 . . ?
O001 C00T H00A 109.5 . . ?
O001 C00T H00B 109.5 . . ?
O001 C00T H00C 109.5 . . ?
H00A C00T H00B 109.5 . . ?
H00A C00T H00C 109.5 . . ?
H00B C00T H00C 109.5 . . ?
O003 C00U H00D 109.5 . . ?
O003 C00U H00F 109.5 . . ?
O003 C00U H00G 109.5 . . ?
H00D C00U H00F 109.5 . . ?
H00D C00U H00G 109.5 . . ?
H00F C00U H00G 109.5 . . ?
C00P C00V H00V 120.1 . . ?
C00Y C00V C00P 119.9(2) . . ?
C00Y C00V H00V 120.1 . . ?
C00R C00W C00S 120.5(2) . . ?
C00R C00W H00W 119.8 . . ?
C00S C00W H00W 119.8 . . ?
C00Q C00X H00X 120.0 . . ?
C00Y C00X C00Q 120.1(2) . . ?
C00Y C00X H00X 120.0 . . ?
C00V C00Y H00Y 119.8 . . ?
C00X C00Y C00V 120.4(2) . . ?
C00X C00Y H00Y 119.8 . . ?
O01 C11 H11A 110.4 . . ?
O01 C11 H11B 110.4 . . ?
H11A C11 H11B 108.6 . . ?
C12 C11 O01 106.4(6) . . ?
C12 C11 H11A 110.4 . . ?
C12 C11 H11B 110.4 . . ?
C11 C12 H12A 109.5 . . ?
C11 C12 H12B 109.5 . . ?
C11 C12 H12C 109.5 . . ?
H12A C12 H12B 109.5 . . ?
H12A C12 H12C 109.5 . . ?
H12B C12 H12C 109.5 . . ?
H21A C21 H21B 109.5 . . ?
H21A C21 H21C 109.5 . . ?
H21B C21 H21C 109.5 . . ?
C22 C21 H21A 109.5 . . ?
C22 C21 H21B 109.5 . . ?
C22 C21 H21C 109.5 . . ?
O01 C22 C21 104.0(11) . . ?
O01 C22 H22A 111.0 . . ?
O01 C22 H22B 111.0 . . ?
C21 C22 H22A 111.0 . . ?
C21 C22 H22B 111.0 . . ?
H22A C22 H22B 109.0 . . ?

loop_
_geom_bond_atom_site_label_1
_geom_bond_atom_site_label_2
_geom_bond_distance
_geom_bond_site_symmetry_2
_geom_bond_publ_flag
O001 C009 1.363(2) . ?
O001 C00T 1.428(3) . ?
O01 C00M 1.323(3) . ?
O01 C11 1.482(7) . ?
O01 C22 1.441(15) . ?
O002 C00D 1.211(2) . ?
O003 C00G 1.372(2) . ?
O003 C00U 1.419(3) . ?
O004 C00F 1.213(2) . ?
O006 C00M 1.197(3) . ?
C007 H007 0.9800 . ?
C007 C008 1.488(2) . ?
C007 C00A 1.543(2) . ?
C007 C00E 1.475(3) . ?
C008 C00H 1.394(2) . ?
C008 C00K 1.381(3) . ?
C009 C00G 1.403(3) . ?
C009 C00L 1.375(3) . ?
C00A C00D 1.494(2) . ?
C00A C00E 1.531(3) . ?
C00A C00F 1.494(2) . ?
C00B C00E 1.503(3) . ?
C00B C00J 1.481(3) . ?
C00B C00O 1.332(3) . ?
C00C C00D 1.488(3) . ?
C00C C00I 1.385(3) . ?
C00C C00N 1.384(3) . ?
C00E H00E 0.9800 . ?
C00F C00I 1.483(3) . ?
C00G C00H 1.381(3) . ?
C00H H00H 0.9300 . ?
C00I C00R 1.383(3) . ?
C00J C00P 1.387(3) . ?
C00J C00Q 1.395(3) . ?
C00K H00K 0.9300 . ?
C00K C00L 1.384(3) . ?
C00L H00L 0.9300 . ?
C00M C00O 1.474(3) . ?
C00N H00N 0.9300 . ?
C00N C00S 1.387(3) . ?
C00O H00O 0.9300 . ?
C00P H00P 0.9300 . ?
C00P C00V 1.389(3) . ?
C00Q H00Q 0.9300 . ?
C00Q C00X 1.376(3) . ?
C00R H00R 0.9300 . ?
C00R C00W 1.379(3) . ?
C00S H00S 0.9300 . ?
C00S C00W 1.382(4) . ?
C00T H00A 0.9600 . ?
C00T H00B 0.9600 . ?
C00T H00C 0.9600 . ?
C00U H00D 0.9600 . ?
C00U H00F 0.9600 . ?
C00U H00G 0.9600 . ?
C00V H00V 0.9300 . ?
C00V C00Y 1.375(4) . ?
C00W H00W 0.9300 . ?
C00X H00X 0.9300 . ?
C00X C00Y 1.363(4) . ?
C00Y H00Y 0.9300 . ?
C11 H11A 0.9700 . ?
C11 H11B 0.9700 . ?
C11 C12 1.457(11) . ?
C12 H12A 0.9600 . ?
C12 H12B 0.9600 . ?
C12 H12C 0.9600 . ?
C21 H21A 0.9600 . ?
C21 H21B 0.9600 . ?
C21 H21C 0.9600 . ?
C21 C22 1.49(2) . ?
C22 H22A 0.9700 . ?
C22 H22B 0.9700 . ?

loop_
_geom_torsion_atom_site_label_1
_geom_torsion_atom_site_label_2
_geom_torsion_atom_site_label_3
_geom_torsion_atom_site_label_4
_geom_torsion
_geom_torsion_site_symmetry_1
_geom_torsion_site_symmetry_2
_geom_torsion_site_symmetry_3
_geom_torsion_site_symmetry_4
_geom_torsion_publ_flag
O001 C009 C00G O003 0.8(2) . . . . ?
O001 C009 C00G C00H -179.89(17) . . . . ?
O001 C009 C00L C00K -179.95(17) . . . . ?
O01 C00M C00O C00B 150.2(2) . . . . ?
O003 C00G C00H C008 179.22(17) . . . . ?
O004 C00F C00I C00C -175.87(19) . . . . ?
O004 C00F C00I C00R 4.5(4) . . . . ?
O006 C00M C00O C00B -28.3(4) . . . . ?
C007 C008 C00H C00G 179.29(17) . . . . ?
C007 C008 C00K C00L -179.10(17) . . . . ?
C007 C00A C00D O002 -31.1(3) . . . . ?
C007 C00A C00D C00C 150.50(17) . . . . ?
C007 C00A C00E C00B -111.33(19) . . . . ?
C007 C00A C00F O004 24.6(3) . . . . ?
C007 C00A C00F C00I -155.12(16) . . . . ?
C008 C007 C00A C00D -11.2(3) . . . . ?
C008 C007 C00A C00E -115.9(2) . . . . ?
C008 C007 C00A C00F 133.50(19) . . . . ?
C008 C007 C00E C00A 115.11(19) . . . . ?
C008 C007 C00E C00B -134.89(19) . . . . ?
C008 C00K C00L C009 -0.6(3) . . . . ?
C009 C00G C00H C008 -0.1(3) . . . . ?
C00A C007 C008 C00H 59.7(3) . . . . ?
C00A C007 C008 C00K -122.5(2) . . . . ?
C00A C007 C00E C00B 110.01(18) . . . . ?
C00A C00F C00I C00C 3.9(2) . . . . ?
C00A C00F C00I C00R -175.7(2) . . . . ?
C00B C00J C00P C00V 178.6(2) . . . . ?
C00B C00J C00Q C00X -179.6(2) . . . . ?
C00C C00I C00R C00W 0.2(3) . . . . ?
C00C C00N C00S C00W 1.2(4) . . . . ?
C00D C00A C00E C007 -117.29(18) . . . . ?
C00D C00A C00E C00B 131.38(18) . . . . ?
C00D C00A C00F O004 175.85(19) . . . . ?
C00D C00A C00F C00I -3.91(19) . . . . ?
C00D C00C C00I C00F -2.3(2) . . . . ?
C00D C00C C00I C00R 177.35(19) . . . . ?
C00D C00C C00N C00S -177.6(2) . . . . ?
C00E C007 C008 C00H -18.1(3) . . . . ?
C00E C007 C008 C00K 159.68(18) . . . . ?
C00E C007 C00A C00D 104.7(2) . . . . ?
C00E C007 C00A C00F -110.62(18) . . . . ?
C00E C00A C00D O002 38.6(3) . . . . ?
C00E C00A C00D C00C -139.84(16) . . . . ?
C00E C00A C00F O004 -42.4(3) . . . . ?
C00E C00A C00F C00I 137.87(17) . . . . ?
C00E C00B C00J C00P 38.6(3) . . . . ?
C00E C00B C00J C00Q -141.6(2) . . . . ?
C00E C00B C00O C00M 3.3(3) . . . . ?
C00F C00A C00D O002 -178.96(19) . . . . ?
C00F C00A C00D C00C 2.59(19) . . . . ?
C00F C00A C00E C007 105.75(18) . . . . ?
C00F C00A C00E C00B -5.6(2) . . . . ?
C00F C00I C00R C00W 179.8(2) . . . . ?
C00G C009 C00L C00K 2.0(3) . . . . ?
C00H C008 C00K C00L -1.2(3) . . . . ?
C00I C00C C00D O002 -178.71(19) . . . . ?
C00I C00C C00D C00A -0.2(2) . . . . ?
C00I C00C C00N C00S -0.2(3) . . . . ?
C00I C00R C00W C00S 0.7(4) . . . . ?
C00J C00B C00E C007 40.4(2) . . . . ?
C00J C00B C00E C00A 113.54(19) . . . . ?
C00J C00B C00O C00M -175.7(2) . . . . ?
C00J C00P C00V C00Y 1.5(4) . . . . ?
C00J C00Q C00X C00Y 0.5(4) . . . . ?
C00K C008 C00H C00G 1.5(3) . . . . ?
C00L C009 C00G O003 178.96(17) . . . . ?
C00L C009 C00G C00H -1.7(3) . . . . ?
C00M O01 C11 C12 164.8(6) . . . . ?
C00M O01 C22 C21 92.0(14) . . . . ?
C00N C00C C00D O002 -1.1(3) . . . . ?
C00N C00C C00D C00A 177.4(2) . . . . ?
C00N C00C C00I C00F 179.87(18) . . . . ?
C00N C00C C00I C00R -0.5(3) . . . . ?
C00N C00S C00W C00R -1.5(4) . . . . ?
C00O C00B C00E C007 -138.7(2) . . . . ?
C00O C00B C00E C00A -65.5(3) . . . . ?
C00O C00B C00J C00P -142.3(2) . . . . ?
C00O C00B C00J C00Q 37.4(3) . . . . ?
C00P C00J C00Q C00X 0.1(3) . . . . ?
C00P C00V C00Y C00X -0.9(4) . . . . ?
C00Q C00J C00P C00V -1.2(3) . . . . ?
C00Q C00X C00Y C00V -0.2(5) . . . . ?
C00T O001 C009 C00G -179.89(18) . . . . ?
C00T O001 C009 C00L 2.0(3) . . . . ?
C00U O003 C00G C009 -176.83(19) . . . . ?
C00U O003 C00G C00H 3.8(3) . . . . ?
C11 O01 C00M O006 1.8(5) . . . . ?
C11 O01 C00M C00O -176.8(4) . . . . ?
C22 O01 C00M O006 -16.6(10) . . . . ?
C22 O01 C00M C00O 164.9(9) . . . . ?
